data_4031142
loop_
_publ_author_name
'Chen, Shuming'
'Mercado, Brandon Q.'
'Bergman, Robert G.'
'Ellman, Jonathan A.'

_publ_section_title
;
 Regio- and Diastereoselective Synthesis of Highly Substituted, Oxygenated
 Piperidines from Tetrahydropyridines.
;
_journal_issue 13
_journal_name_full 'The Journal of organic chemistry'
_journal_page_first 6660
_journal_page_last 6668
_journal_paper_doi 10.1021/acs.joc.5b00816
_journal_volume 80
_journal_year 2015
_chemical_formula_sum 'C32 H42 N4 O11 S'
_chemical_formula_weight 690.76
_chemical_name_systematic
; 
 ? 
;
_space_group_IT_number 2
_symmetry_cell_setting triclinic
_symmetry_space_group_name_Hall '-P 1'
_symmetry_space_group_name_H-M 'P -1'
_atom_sites_solution_hydrogens geom
_atom_sites_solution_primary direct
_atom_sites_solution_secondary difmap
_audit_creation_method SHELXL-97
_cell_angle_alpha 90.827(6)
_cell_angle_beta 92.071(7)
_cell_angle_gamma 103.914(7)
_cell_formula_units_Z 2
_cell_length_a 9.2452(9)
_cell_length_b 13.4235(13)
_cell_length_c 13.8572(13)
_cell_measurement_reflns_used 21465
_cell_measurement_temperature 150(2)
_cell_measurement_theta_max 30.6
_cell_measurement_theta_min 3.8
_cell_volume 1667.7(3)
_computing_cell_refinement 'CrystalClear-SM Expert 2.0 r12 (Rigaku, 2011)'
_computing_data_collection 'CrystalClear-SM Expert 2.0 r12 (Rigaku, 2011)'
_computing_data_reduction 'CrystalClear-SM Expert 2.0 r12 (Rigaku, 2011)'
_computing_publication_material 'SHELXL-97 (Sheldrick, 2008)'
_computing_structure_refinement 'SHELXL-97 (Sheldrick, 2008)'
_computing_structure_solution 'SHELXS-97 (Sheldrick, 2008)'
_diffrn_ambient_temperature 150(2)
_diffrn_detector_area_resol_mean 10
_diffrn_measured_fraction_theta_full 0.999
_diffrn_measured_fraction_theta_max 0.999
_diffrn_measurement_device_type 'Rigaku R-AXIS RAPID imaging plate'
_diffrn_measurement_method \w
_diffrn_radiation_monochromator graphite
_diffrn_radiation_source 'fine-focus sealed tube'
_diffrn_radiation_type MoK\a
_diffrn_radiation_wavelength 0.71075
_diffrn_reflns_av_R_equivalents 0.0726
_diffrn_reflns_av_sigmaI/netI 0.0367
_diffrn_reflns_limit_h_max 13
_diffrn_reflns_limit_h_min -13
_diffrn_reflns_limit_k_max 19
_diffrn_reflns_limit_k_min -19
_diffrn_reflns_limit_l_max 19
_diffrn_reflns_limit_l_min -19
_diffrn_reflns_number 99836
_diffrn_reflns_theta_full 30.51
_diffrn_reflns_theta_max 30.51
_diffrn_reflns_theta_min 3.05
_exptl_absorpt_coefficient_mu 0.163
_exptl_absorpt_correction_T_max 0.9887
_exptl_absorpt_correction_T_min 0.9526
_exptl_absorpt_correction_type multi-scan
_exptl_absorpt_process_details 'Jacobson, R. (1998) Private Communication'
_exptl_crystal_colour Colorless
_exptl_crystal_density_diffrn 1.376
_exptl_crystal_density_method 'not measured'
_exptl_crystal_description Block
_exptl_crystal_F_000 732
_exptl_crystal_size_max 0.30
_exptl_crystal_size_mid 0.15
_exptl_crystal_size_min 0.07
_refine_diff_density_max 0.349
_refine_diff_density_min -0.501
_refine_diff_density_rms 0.052
_refine_ls_extinction_method none
_refine_ls_goodness_of_fit_ref 1.084
_refine_ls_hydrogen_treatment mixed
_refine_ls_matrix_type full
_refine_ls_number_parameters 556
_refine_ls_number_reflns 10169
_refine_ls_number_restraints 519
_refine_ls_restrained_S_all 1.063
_refine_ls_R_factor_all 0.0704
_refine_ls_R_factor_gt 0.0547
_refine_ls_shift/su_max 0.001
_refine_ls_shift/su_mean 0.000
_refine_ls_structure_factor_coef Fsqd
_refine_ls_weighting_details 'calc w=1/[\s^2^(Fo^2^)+(0.0536P)^2^+0.5963P] where P=(Fo^2^+2Fc^2^)/3'
_refine_ls_weighting_scheme calc
_refine_ls_wR_factor_gt 0.1245
_refine_ls_wR_factor_ref 0.1328
_reflns_number_gt 8054
_reflns_number_total 10169
_reflns_threshold_expression >2sigma(I)
_cod_data_source_file 6a_1000670.cif
_cod_data_source_block s13011
_cod_depositor_comments 'Adding full bibliography for 4031139--4031144.cif.'
_cod_original_sg_symbol_H-M P-1
_cod_database_code 4031142

loop_
_symmetry_equiv_pos_as_xyz
'x, y, z'
'-x, -y, -z'

loop_
_atom_site_label
_atom_site_type_symbol
_atom_site_fract_x
_atom_site_fract_y
_atom_site_fract_z
_atom_site_U_iso_or_equiv
_atom_site_adp_type
_atom_site_occupancy
_atom_site_symmetry_multiplicity
_atom_site_calc_flag
_atom_site_refinement_flags
_atom_site_disorder_assembly
_atom_site_disorder_group
S1 S 0.03769(4) 0.48032(3) 0.26376(2) 0.02581(9) Uani 1 1 d . . .
O1 O -0.00163(13) 0.57733(8) 0.27660(8) 0.0328(2) Uani 1 1 d . . .
O2 O -0.07586(12) 0.40118(8) 0.21538(7) 0.0309(2) Uani 1 1 d . . .
O3 O 0.18539(12) 0.48896(9) 0.22735(7) 0.0316(2) Uani 1 1 d . . .
C1 C 0.05318(16) 0.42918(11) 0.38331(9) 0.0238(3) Uani 1 1 d . . .
C2 C 0.18768(16) 0.44813(11) 0.43622(10) 0.0245(3) Uani 1 1 d . . .
N1 N 0.31433(14) 0.53149(10) 0.41001(8) 0.0283(3) Uani 1 1 d . . .
O4 O 0.29215(13) 0.61746(8) 0.40402(8) 0.0361(3) Uani 1 1 d . . .
O5 O 0.43418(12) 0.51027(10) 0.39955(9) 0.0383(3) Uani 1 1 d . . .
C3 C 0.21384(16) 0.39189(11) 0.51511(10) 0.0257(3) Uani 1 1 d . . .
H3 H 0.3084 0.4057 0.5484 0.031 Uiso 1 1 calc R . .
C4 C 0.09615(17) 0.31492(11) 0.54308(10) 0.0258(3) Uani 1 1 d . . .
N2 N 0.12115(15) 0.25050(10) 0.62374(9) 0.0303(3) Uani 1 1 d . . .
O6 O 0.24607(13) 0.26915(9) 0.66261(8) 0.0360(3) Uani 1 1 d . . .
O7 O 0.01718(15) 0.18142(10) 0.64632(9) 0.0449(3) Uani 1 1 d . . .
C5 C -0.04238(17) 0.29428(11) 0.49765(10) 0.0277(3) Uani 1 1 d . . .
H5 H -0.1223 0.2420 0.5195 0.033 Uiso 1 1 calc R . .
C6 C -0.06125(16) 0.35261(11) 0.41877(10) 0.0254(3) Uani 1 1 d . . .
N3 N -0.21277(14) 0.32927(10) 0.37394(9) 0.0309(3) Uani 1 1 d . . .
O8 O -0.26776(14) 0.24021(10) 0.34887(10) 0.0453(3) Uani 1 1 d . . .
O9 O -0.27513(13) 0.39973(9) 0.36904(8) 0.0373(3) Uani 1 1 d . . .
N4 N 0.58920(13) 0.70214(9) 0.13350(8) 0.0238(2) Uani 1 1 d D A .
H4N H 0.6697(17) 0.7380(13) 0.1688(12) 0.029 Uiso 1 1 d D . .
C23 C 0.46156(17) 0.68877(12) 0.20199(11) 0.0307(3) Uani 1 1 d DU . .
H23A H 0.3764 0.6351 0.1747 0.037 Uiso 0.56(3) 1 calc PR A 1
H23B H 0.4936 0.6640 0.2642 0.037 Uiso 0.56(3) 1 calc PR A 1
H23C H 0.3710 0.6414 0.1729 0.037 Uiso 0.44(3) 1 calc PR A 2
H23D H 0.4885 0.6600 0.2636 0.037 Uiso 0.44(3) 1 calc PR A 2
C24 C 0.4091(14) 0.7850(8) 0.2212(17) 0.0285(16) Uani 0.56(3) 1 d PDU A 1
C25 C 0.5089(14) 0.8723(8) 0.2594(12) 0.0380(15) Uani 0.56(3) 1 d PDU A 1
H25 H 0.6076 0.8689 0.2776 0.046 Uiso 0.56(3) 1 calc PR A 1
C26 C 0.4678(15) 0.9636(8) 0.2716(10) 0.0417(15) Uani 0.56(3) 1 d PDU A 1
H26 H 0.5358 1.0218 0.3005 0.050 Uiso 0.56(3) 1 calc PR A 1
C27 C 0.3258(15) 0.9692(9) 0.2410(9) 0.0409(16) Uani 0.56(3) 1 d PDU A 1
H27 H 0.2965 1.0320 0.2475 0.049 Uiso 0.56(3) 1 calc PR A 1
C28 C 0.2272(13) 0.8840(10) 0.2012(9) 0.0406(15) Uani 0.56(3) 1 d PDU A 1
H28 H 0.1295 0.8884 0.1815 0.049 Uiso 0.56(3) 1 calc PR A 1
C29 C 0.2677(13) 0.7914(9) 0.1892(12) 0.0353(14) Uani 0.56(3) 1 d PDU A 1
H29 H 0.1998 0.7336 0.1596 0.042 Uiso 0.56(3) 1 calc PR A 1
C24A C 0.4334(18) 0.7942(10) 0.220(2) 0.0283(18) Uani 0.44(3) 1 d PDU A 2
C25A C 0.5393(16) 0.8743(8) 0.2640(13) 0.0279(15) Uani 0.44(3) 1 d PDU A 2
H25A H 0.6324 0.8635 0.2867 0.033 Uiso 0.44(3) 1 calc PR A 2
C26A C 0.5091(17) 0.9706(9) 0.2753(12) 0.0363(17) Uani 0.44(3) 1 d PDU A 2
H26A H 0.5853 1.0270 0.2997 0.044 Uiso 0.44(3) 1 calc PR A 2
C27A C 0.3699(19) 0.9844(8) 0.2514(11) 0.0378(18) Uani 0.44(3) 1 d PDU A 2
H27A H 0.3504 1.0503 0.2590 0.045 Uiso 0.44(3) 1 calc PR A 2
C28A C 0.2590(16) 0.9032(11) 0.2167(13) 0.0403(18) Uani 0.44(3) 1 d PDU A 2
H28A H 0.1614 0.9119 0.2031 0.048 Uiso 0.44(3) 1 calc PR A 2
C29A C 0.2906(16) 0.8075(10) 0.2015(15) 0.0347(17) Uani 0.44(3) 1 d PDU A 2
H29A H 0.2136 0.7510 0.1783 0.042 Uiso 0.44(3) 1 calc PR A 2
C11 C 0.63164(16) 0.60339(10) 0.10412(10) 0.0255(3) Uani 1 1 d . . .
H11 H 0.5615 0.5686 0.0505 0.031 Uiso 1 1 calc R A .
C16 C 0.62080(19) 0.53057(11) 0.18835(11) 0.0317(3) Uani 1 1 d . A .
H16A H 0.6836 0.5655 0.2431 0.048 Uiso 1 1 calc R . .
H16B H 0.6548 0.4698 0.1687 0.048 Uiso 1 1 calc R . .
H16C H 0.5170 0.5095 0.2074 0.048 Uiso 1 1 calc R . .
C12 C 0.79014(16) 0.63753(11) 0.06474(10) 0.0256(3) Uani 1 1 d . A .
O10 O 0.88490(12) 0.69737(8) 0.13933(7) 0.0288(2) Uani 1 1 d D . .
H10O H 0.9190(19) 0.6582(13) 0.1759(12) 0.029 Uiso 1 1 d D . .
C17 C 0.84751(19) 0.54523(12) 0.03454(12) 0.0341(3) Uani 1 1 d . . .
H17A H 0.9471 0.5687 0.0090 0.051 Uiso 1 1 calc R A .
H17B H 0.7796 0.5050 -0.0155 0.051 Uiso 1 1 calc R . .
H17C H 0.8527 0.5024 0.0906 0.051 Uiso 1 1 calc R . .
C13 C 0.79236(16) 0.70988(11) -0.02232(10) 0.0265(3) Uani 1 1 d . . .
O11 O 0.69860(13) 0.65167(9) -0.09877(7) 0.0311(2) Uani 1 1 d D A .
H11O H 0.751(2) 0.6202(14) -0.1299(13) 0.037 Uiso 1 1 d D . .
C18 C 0.94982(18) 0.74988(13) -0.05748(11) 0.0343(3) Uani 1 1 d . A .
H18A H 0.9809 0.6944 -0.0913 0.051 Uiso 1 1 calc R . .
H18B H 1.0186 0.7746 -0.0020 0.051 Uiso 1 1 calc R . .
H18C H 0.9511 0.8064 -0.1017 0.051 Uiso 1 1 calc R . .
C14 C 0.72030(16) 0.79979(11) -0.00020(10) 0.0258(3) Uani 1 1 d . A .
H14 H 0.6998 0.8279 -0.0643 0.031 Uiso 1 1 calc R . .
C19 C 0.81853(18) 0.89096(11) 0.05889(11) 0.0313(3) Uani 1 1 d . . .
H19A H 0.8220 0.8721 0.1276 0.038 Uiso 1 1 calc R A .
H19B H 0.9215 0.9050 0.0359 0.038 Uiso 1 1 calc R . .
C20 C 0.7615(2) 0.98798(13) 0.05104(15) 0.0436(4) Uani 1 1 d . A .
H20A H 0.7540 1.0055 -0.0171 0.065 Uiso 1 1 calc R . .
H20B H 0.8308 1.0446 0.0864 0.065 Uiso 1 1 calc R . .
H20C H 0.6629 0.9763 0.0787 0.065 Uiso 1 1 calc R . .
C15 C 0.56837(16) 0.76482(11) 0.04540(10) 0.0251(3) Uani 1 1 d . . .
H15 H 0.5432 0.8285 0.0707 0.030 Uiso 1 1 calc R A .
C21 C 0.43578(17) 0.71018(12) -0.01988(11) 0.0310(3) Uani 1 1 d . A .
H21A H 0.4584 0.6487 -0.0502 0.037 Uiso 1 1 calc R . .
H21B H 0.3475 0.6868 0.0198 0.037 Uiso 1 1 calc R . .
C22 C 0.3995(2) 0.77879(16) -0.09795(16) 0.0541(5) Uani 1 1 d . . .
H22A H 0.3909 0.8439 -0.0688 0.081 Uiso 1 1 calc R A .
H22B H 0.3050 0.7449 -0.1315 0.081 Uiso 1 1 calc R . .
H22C H 0.4793 0.7920 -0.1442 0.081 Uiso 1 1 calc R . .
C7S C -0.0417(3) 0.0724(2) 0.3114(2) 0.0630(7) Uani 0.883(4) 1 d PDU B 1
H7S1 H -0.0367 0.0147 0.2684 0.094 Uiso 0.883(4) 1 calc PR B 1
H7S2 H -0.0755 0.1245 0.2740 0.094 Uiso 0.883(4) 1 calc PR B 1
H7S3 H -0.1119 0.0478 0.3620 0.094 Uiso 0.883(4) 1 calc PR B 1
C1S C 0.1092(3) 0.1180(2) 0.35645(18) 0.0419(5) Uani 0.883(4) 1 d PDU B 1
C2S C 0.2009(4) 0.2070(2) 0.3219(2) 0.0489(6) Uani 0.883(4) 1 d PDU B 1
H2S H 0.1662 0.2414 0.2697 0.059 Uiso 0.883(4) 1 calc PR B 1
C3S C 0.3411(4) 0.2455(2) 0.3628(3) 0.0610(8) Uani 0.883(4) 1 d PDU B 1
H3S H 0.4032 0.3058 0.3378 0.073 Uiso 0.883(4) 1 calc PR B 1
C4S C 0.3930(3) 0.1980(3) 0.4394(2) 0.0662(8) Uani 0.883(4) 1 d PDU B 1
H4S H 0.4892 0.2260 0.4683 0.079 Uiso 0.883(4) 1 calc PR B 1
C5S C 0.3034(3) 0.1090(3) 0.47350(19) 0.0586(7) Uani 0.883(4) 1 d PDU B 1
H5S H 0.3387 0.0751 0.5258 0.070 Uiso 0.883(4) 1 calc PR B 1
C6S C 0.1630(3) 0.0691(2) 0.4323(2) 0.0462(6) Uani 0.883(4) 1 d PDU B 1
H6S H 0.1026 0.0075 0.4560 0.055 Uiso 0.883(4) 1 calc PR B 1
C7T C 0.459(2) 0.130(2) 0.5020(14) 0.080(5) Uani 0.117(4) 1 d PDU B 2
H7T1 H 0.5503 0.1383 0.4663 0.120 Uiso 0.117(4) 1 calc PR B 2
H7T2 H 0.4345 0.0626 0.5313 0.120 Uiso 0.117(4) 1 calc PR B 2
H7T3 H 0.4737 0.1838 0.5529 0.120 Uiso 0.117(4) 1 calc PR B 2
C1T C 0.3359(16) 0.1399(14) 0.4356(13) 0.054(3) Uani 0.117(4) 1 d PGDU B 2
C2T C 0.1990(19) 0.0690(12) 0.4377(12) 0.053(4) Uani 0.117(4) 1 d PGDU B 2
H2T H 0.1867 0.0124 0.4795 0.064 Uiso 0.117(4) 1 calc PR B 2
C3T C 0.0800(15) 0.0809(11) 0.3784(12) 0.047(3) Uani 0.117(4) 1 d PGDU B 2
H3T H -0.0136 0.0325 0.3798 0.056 Uiso 0.117(4) 1 calc PR B 2
C4T C 0.0979(15) 0.1637(12) 0.3172(9) 0.048(3) Uani 0.117(4) 1 d PGDU B 2
H4T H 0.0166 0.1719 0.2767 0.057 Uiso 0.117(4) 1 calc PR B 2
C5T C 0.2348(19) 0.2346(12) 0.3152(13) 0.050(4) Uani 0.117(4) 1 d PGDU B 2
H5T H 0.2470 0.2912 0.2733 0.060 Uiso 0.117(4) 1 calc PR B 2
C6T C 0.3538(15) 0.2227(13) 0.3744(15) 0.052(4) Uani 0.117(4) 1 d PGDU B 2
H6T H 0.4473 0.2711 0.3730 0.062 Uiso 0.117(4) 1 calc PR B 2

loop_
_atom_site_aniso_label
_atom_site_aniso_U_11
_atom_site_aniso_U_22
_atom_site_aniso_U_33
_atom_site_aniso_U_23
_atom_site_aniso_U_13
_atom_site_aniso_U_12
S1 0.03164(19) 0.02861(18) 0.01805(15) -0.00125(12) -0.00014(12) 0.00924(14)
O1 0.0456(6) 0.0300(5) 0.0257(5) -0.0013(4) -0.0028(4) 0.0157(5)
O2 0.0333(6) 0.0341(6) 0.0232(5) -0.0044(4) -0.0031(4) 0.0052(4)
O3 0.0321(6) 0.0398(6) 0.0225(5) -0.0007(4) 0.0066(4) 0.0076(5)
C1 0.0278(7) 0.0260(6) 0.0191(6) -0.0022(5) 0.0023(5) 0.0092(5)
C2 0.0253(7) 0.0268(7) 0.0207(6) -0.0018(5) 0.0025(5) 0.0046(5)
N1 0.0295(6) 0.0315(6) 0.0213(5) 0.0005(5) -0.0007(5) 0.0024(5)
O4 0.0446(7) 0.0280(5) 0.0336(6) 0.0010(4) 0.0047(5) 0.0039(5)
O5 0.0253(6) 0.0489(7) 0.0403(6) 0.0069(5) 0.0031(5) 0.0075(5)
C3 0.0276(7) 0.0291(7) 0.0207(6) -0.0024(5) -0.0004(5) 0.0078(5)
C4 0.0335(7) 0.0262(7) 0.0188(6) 0.0002(5) 0.0026(5) 0.0092(6)
N2 0.0421(7) 0.0289(6) 0.0209(5) 0.0013(5) 0.0016(5) 0.0104(5)
O6 0.0416(6) 0.0417(6) 0.0265(5) 0.0015(5) -0.0052(5) 0.0141(5)
O7 0.0516(8) 0.0390(7) 0.0395(7) 0.0146(5) 0.0025(6) 0.0013(6)
C5 0.0297(7) 0.0278(7) 0.0249(6) -0.0005(5) 0.0043(5) 0.0051(6)
C6 0.0245(7) 0.0282(7) 0.0234(6) -0.0032(5) 0.0011(5) 0.0063(5)
N3 0.0281(6) 0.0363(7) 0.0276(6) 0.0005(5) 0.0015(5) 0.0066(5)
O8 0.0389(7) 0.0365(6) 0.0548(8) -0.0055(6) -0.0101(6) 0.0000(5)
O9 0.0330(6) 0.0469(7) 0.0358(6) -0.0008(5) -0.0008(5) 0.0173(5)
N4 0.0266(6) 0.0233(5) 0.0210(5) -0.0011(4) 0.0009(4) 0.0055(5)
C23 0.0313(8) 0.0337(7) 0.0270(7) 0.0019(6) 0.0066(6) 0.0064(6)
C24 0.026(3) 0.036(2) 0.025(2) 0.004(2) 0.009(3) 0.008(2)
C25 0.027(3) 0.052(2) 0.038(3) -0.0078(19) -0.004(3) 0.018(2)
C26 0.037(4) 0.047(2) 0.044(2) -0.0153(18) 0.002(3) 0.015(3)
C27 0.037(4) 0.054(3) 0.041(3) -0.001(3) 0.004(3) 0.026(3)
C28 0.031(3) 0.060(4) 0.035(3) 0.002(2) 0.002(2) 0.020(3)
C29 0.026(3) 0.050(3) 0.031(3) 0.000(2) 0.002(2) 0.011(3)
C24A 0.024(4) 0.038(3) 0.026(3) 0.003(3) 0.012(4) 0.010(3)
C25A 0.026(4) 0.034(2) 0.027(3) -0.0071(18) -0.003(3) 0.015(2)
C26A 0.033(4) 0.040(3) 0.041(3) -0.007(2) 0.001(4) 0.019(3)
C27A 0.037(5) 0.043(3) 0.038(3) -0.003(2) 0.006(4) 0.018(3)
C28A 0.030(4) 0.054(4) 0.041(5) 0.001(3) 0.002(3) 0.020(3)
C29A 0.026(3) 0.043(3) 0.033(5) -0.002(3) 0.000(3) 0.004(3)
C11 0.0314(7) 0.0216(6) 0.0232(6) -0.0018(5) -0.0006(5) 0.0062(5)
C16 0.0426(9) 0.0256(7) 0.0265(7) 0.0013(5) -0.0004(6) 0.0077(6)
C12 0.0287(7) 0.0267(7) 0.0216(6) -0.0047(5) -0.0022(5) 0.0078(5)
O10 0.0324(6) 0.0300(5) 0.0243(5) -0.0037(4) -0.0054(4) 0.0089(4)
C17 0.0413(9) 0.0331(8) 0.0315(7) -0.0050(6) 0.0009(6) 0.0163(7)
C13 0.0307(7) 0.0286(7) 0.0203(6) -0.0041(5) 0.0006(5) 0.0075(6)
O11 0.0365(6) 0.0357(6) 0.0216(5) -0.0077(4) -0.0020(4) 0.0104(5)
C18 0.0349(8) 0.0392(9) 0.0285(7) -0.0015(6) 0.0071(6) 0.0076(7)
C14 0.0303(7) 0.0258(7) 0.0210(6) 0.0006(5) 0.0020(5) 0.0058(5)
C19 0.0334(8) 0.0263(7) 0.0323(7) -0.0025(6) 0.0032(6) 0.0030(6)
C20 0.0504(10) 0.0264(8) 0.0524(10) -0.0011(7) 0.0024(8) 0.0063(7)
C15 0.0295(7) 0.0244(6) 0.0216(6) 0.0005(5) 0.0003(5) 0.0068(5)
C21 0.0309(8) 0.0337(8) 0.0280(7) -0.0027(6) -0.0040(6) 0.0080(6)
C22 0.0540(12) 0.0507(11) 0.0552(12) 0.0054(9) -0.0267(10) 0.0117(9)
C7S 0.0631(16) 0.0649(16) 0.0622(16) -0.0095(13) -0.0107(12) 0.0206(12)
C1S 0.0525(13) 0.0395(13) 0.0344(12) -0.0069(9) 0.0072(9) 0.0123(10)
C2S 0.0690(18) 0.0370(13) 0.0432(12) -0.0034(10) 0.0180(11) 0.0154(12)
C3S 0.0653(17) 0.0449(15) 0.0687(19) -0.0146(12) 0.0263(15) 0.0026(12)
C4S 0.0480(14) 0.0796(19) 0.0673(17) -0.0302(15) 0.0082(12) 0.0092(13)
C5S 0.0579(15) 0.0815(19) 0.0404(13) -0.0069(12) 0.0048(11) 0.0250(14)
C6S 0.0509(14) 0.0523(14) 0.0366(13) 0.0024(10) 0.0102(11) 0.0137(10)
C7T 0.080(9) 0.118(15) 0.047(9) -0.010(9) -0.005(8) 0.036(10)
C1T 0.058(6) 0.066(7) 0.043(7) -0.001(6) 0.010(5) 0.022(5)
C2T 0.072(7) 0.056(7) 0.032(7) 0.006(6) 0.014(6) 0.016(6)
C3T 0.056(6) 0.041(7) 0.043(7) 0.001(5) 0.021(5) 0.008(6)
C4T 0.058(6) 0.046(7) 0.044(7) 0.002(5) 0.021(5) 0.019(5)
C5T 0.065(7) 0.036(7) 0.052(7) 0.007(6) 0.022(6) 0.014(5)
C6T 0.053(6) 0.045(7) 0.062(8) -0.007(5) 0.023(6) 0.018(5)

loop_
_atom_type_symbol
_atom_type_description
_atom_type_scat_dispersion_real
_atom_type_scat_dispersion_imag
_atom_type_scat_source
C C 0.0033 0.0016 'International Tables Vol C Tables 4.2.6.8 and 6.1.1.4'
H H 0.0000 0.0000 'International Tables Vol C Tables 4.2.6.8 and 6.1.1.4'
N N 0.0061 0.0033 'International Tables Vol C Tables 4.2.6.8 and 6.1.1.4'
O O 0.0106 0.0060 'International Tables Vol C Tables 4.2.6.8 and 6.1.1.4'
S S 0.1246 0.1234 'International Tables Vol C Tables 4.2.6.8 and 6.1.1.4'

loop_
_geom_angle_atom_site_label_1
_geom_angle_atom_site_label_2
_geom_angle_atom_site_label_3
_geom_angle
O2 S1 O1 114.80(7)
O2 S1 O3 113.49(6)
O1 S1 O3 114.18(7)
O2 S1 C1 102.89(7)
O1 S1 C1 106.95(6)
O3 S1 C1 102.83(6)
C2 C1 C6 115.38(12)
C2 C1 S1 122.05(11)
C6 C1 S1 121.37(11)
C3 C2 C1 123.85(13)
C3 C2 N1 115.45(12)
C1 C2 N1 120.70(12)
O5 N1 O4 125.20(13)
O5 N1 C2 117.66(12)
O4 N1 C2 117.08(12)
C4 C3 C2 116.87(13)
C4 C3 H3 121.6
C2 C3 H3 121.6
C5 C4 C3 123.02(13)
C5 C4 N2 118.40(13)
C3 C4 N2 118.56(13)
O7 N2 O6 124.60(13)
O7 N2 C4 117.88(13)
O6 N2 C4 117.51(13)
C4 C5 C6 117.38(13)
C4 C5 H5 121.3
C6 C5 H5 121.3
C5 C6 C1 123.36(13)
C5 C6 N3 115.33(13)
C1 C6 N3 121.30(13)
O8 N3 O9 125.62(14)
O8 N3 C6 117.15(13)
O9 N3 C6 117.14(13)
C23 N4 C11 115.15(11)
C23 N4 C15 113.17(11)
C11 N4 C15 111.15(10)
C23 N4 H4N 104.4(11)
C11 N4 H4N 104.2(11)
C15 N4 H4N 107.9(11)
C24 C23 C24A 8.7(11)
C24 C23 N4 114.5(9)
C24A C23 N4 107.1(11)
C24 C23 H23A 108.6
C24A C23 H23A 116.5
N4 C23 H23A 108.6
C24 C23 H23B 108.6
C24A C23 H23B 108.2
N4 C23 H23B 108.6
H23A C23 H23B 107.6
C24 C23 H23C 102.6
C24A C23 H23C 110.3
N4 C23 H23C 110.3
H23A C23 H23C 6.4
H23B C23 H23C 112.2
C24 C23 H23D 110.3
C24A C23 H23D 110.3
N4 C23 H23D 110.3
H23A C23 H23D 104.0
H23B C23 H23D 3.6
H23C C23 H23D 108.5
C29 C24 C25 119.3(6)
C29 C24 C23 120.3(8)
C25 C24 C23 119.9(7)
C26 C25 C24 121.5(6)
C26 C25 H25 119.3
C24 C25 H25 119.3
C25 C26 C27 118.9(6)
C25 C26 H26 120.5
C27 C26 H26 120.5
C28 C27 C26 120.1(6)
C28 C27 H27 119.9
C26 C27 H27 119.9
C27 C28 C29 121.2(6)
C27 C28 H28 119.4
C29 C28 H28 119.4
C24 C29 C28 118.8(6)
C24 C29 H29 120.6
C28 C29 H29 120.6
C25A C24A C29A 118.4(7)
C25A C24A C23 122.6(9)
C29A C24A C23 118.6(9)
C24A C25A C26A 120.0(8)
C24A C25A H25A 120.0
C26A C25A H25A 120.0
C27A C26A C25A 120.4(7)
C27A C26A H26A 119.8
C25A C26A H26A 119.8
C28A C27A C26A 120.2(7)
C28A C27A H27A 119.9
C26A C27A H27A 119.9
C27A C28A C29A 119.5(7)
C27A C28A H28A 120.2
C29A C28A H28A 120.2
C24A C29A C28A 120.8(7)
C24A C29A H29A 119.6
C28A C29A H29A 119.6
C16 C11 N4 111.20(11)
C16 C11 C12 113.89(12)
N4 C11 C12 105.61(11)
C16 C11 H11 108.7
N4 C11 H11 108.7
C12 C11 H11 108.7
C11 C16 H16A 109.5
C11 C16 H16B 109.5
H16A C16 H16B 109.5
C11 C16 H16C 109.5
H16A C16 H16C 109.5
H16B C16 H16C 109.5
O10 C12 C17 111.21(12)
O10 C12 C11 107.59(11)
C17 C12 C11 110.96(12)
O10 C12 C13 106.14(11)
C17 C12 C13 109.69(12)
C11 C12 C13 111.13(11)
C12 O10 H10O 109.5(12)
C12 C17 H17A 109.5
C12 C17 H17B 109.5
H17A C17 H17B 109.5
C12 C17 H17C 109.5
H17A C17 H17C 109.5
H17B C17 H17C 109.5
O11 C13 C18 109.62(11)
O11 C13 C14 104.55(11)
C18 C13 C14 110.61(12)
O11 C13 C12 107.46(11)
C18 C13 C12 111.65(12)
C14 C13 C12 112.63(11)
C13 O11 H11O 107.5(13)
C13 C18 H18A 109.5
C13 C18 H18B 109.5
H18A C18 H18B 109.5
C13 C18 H18C 109.5
H18A C18 H18C 109.5
H18B C18 H18C 109.5
C15 C14 C19 109.84(12)
C15 C14 C13 112.80(12)
C19 C14 C13 116.05(12)
C15 C14 H14 105.8
C19 C14 H14 105.8
C13 C14 H14 105.8
C20 C19 C14 112.62(14)
C20 C19 H19A 109.1
C14 C19 H19A 109.1
C20 C19 H19B 109.1
C14 C19 H19B 109.1
H19A C19 H19B 107.8
C19 C20 H20A 109.5
C19 C20 H20B 109.5
H20A C20 H20B 109.5
C19 C20 H20C 109.5
H20A C20 H20C 109.5
H20B C20 H20C 109.5
N4 C15 C21 112.09(11)
N4 C15 C14 107.61(11)
C21 C15 C14 117.82(12)
N4 C15 H15 106.2
C21 C15 H15 106.2
C14 C15 H15 106.2
C22 C21 C15 112.12(14)
C22 C21 H21A 109.2
C15 C21 H21A 109.2
C22 C21 H21B 109.2
C15 C21 H21B 109.2
H21A C21 H21B 107.9
C21 C22 H22A 109.5
C21 C22 H22B 109.5
H22A C22 H22B 109.5
C21 C22 H22C 109.5
H22A C22 H22C 109.5
H22B C22 H22C 109.5
C6S C1S C2S 118.6(2)
C6S C1S C7S 119.8(3)
C2S C1S C7S 121.6(3)
C3S C2S C1S 120.4(3)
C3S C2S H2S 119.8
C1S C2S H2S 119.8
C2S C3S C4S 120.9(3)
C2S C3S H3S 119.6
C4S C3S H3S 119.6
C3S C4S C5S 119.1(3)
C3S C4S H4S 120.4
C5S C4S H4S 120.4
C6S C5S C4S 120.4(3)
C6S C5S H5S 119.8
C4S C5S H5S 119.8
C5S C6S C1S 120.6(3)
C5S C6S H6S 119.7
C1S C6S H6S 119.7
C1T C7T H7T1 109.5
C1T C7T H7T2 109.5
H7T1 C7T H7T2 109.5
C1T C7T H7T3 109.5
H7T1 C7T H7T3 109.5
H7T2 C7T H7T3 109.5
C2T C1T C6T 120.0
C2T C1T C7T 119.9(12)
C6T C1T C7T 120.0(12)
C3T C2T C1T 120.0
C3T C2T H2T 120.0
C1T C2T H2T 120.0
C2T C3T C4T 120.0
C2T C3T H3T 120.0
C4T C3T H3T 120.0
C5T C4T C3T 120.0
C5T C4T H4T 120.0
C3T C4T H4T 120.0
C6T C5T C4T 120.0
C6T C5T H5T 120.0
C4T C5T H5T 120.0
C5T C6T C1T 120.0
C5T C6T H6T 120.0
C1T C6T H6T 120.0

loop_
_geom_bond_atom_site_label_1
_geom_bond_atom_site_label_2
_geom_bond_distance
S1 O2 1.4395(11)
S1 O1 1.4442(11)
S1 O3 1.4519(11)
S1 C1 1.8164(14)
C1 C2 1.387(2)
C1 C6 1.395(2)
C2 C3 1.3842(19)
C2 N1 1.4723(18)
N1 O5 1.2215(17)
N1 O4 1.2231(17)
C3 C4 1.380(2)
C3 H3 0.9500
C4 C5 1.371(2)
C4 N2 1.4683(18)
N2 O7 1.2178(18)
N2 O6 1.2243(17)
C5 C6 1.384(2)
C5 H5 0.9500
C6 N3 1.4720(19)
N3 O8 1.2212(18)
N3 O9 1.2218(17)
N4 C23 1.5197(18)
N4 C11 1.5241(17)
N4 C15 1.5251(18)
N4 H4N 0.905(13)
C23 C24 1.509(7)
C23 C24A 1.517(9)
C23 H23A 0.9900
C23 H23B 0.9900
C23 H23C 0.9900
C23 H23D 0.9900
C24 C29 1.388(7)
C24 C25 1.389(7)
C25 C26 1.378(8)
C25 H25 0.9500
C26 C27 1.384(6)
C26 H26 0.9500
C27 C28 1.374(6)
C27 H27 0.9500
C28 C29 1.391(7)
C28 H28 0.9500
C29 H29 0.9500
C24A C25A 1.386(9)
C24A C29A 1.389(9)
C25A C26A 1.395(9)
C25A H25A 0.9500
C26A C27A 1.373(7)
C26A H26A 0.9500
C27A C28A 1.372(8)
C27A H27A 0.9500
C28A C29A 1.399(9)
C28A H28A 0.9500
C29A H29A 0.9500
C11 C16 1.524(2)
C11 C12 1.548(2)
C11 H11 1.0000
C16 H16A 0.9800
C16 H16B 0.9800
C16 H16C 0.9800
C12 O10 1.4329(16)
C12 C17 1.519(2)
C12 C13 1.557(2)
O10 H10O 0.842(14)
C17 H17A 0.9800
C17 H17B 0.9800
C17 H17C 0.9800
C13 O11 1.4381(17)
C13 C18 1.526(2)
C13 C14 1.544(2)
O11 H11O 0.841(14)
C18 H18A 0.9800
C18 H18B 0.9800
C18 H18C 0.9800
C14 C15 1.532(2)
C14 C19 1.541(2)
C14 H14 1.0000
C19 C20 1.522(2)
C19 H19A 0.9900
C19 H19B 0.9900
C20 H20A 0.9800
C20 H20B 0.9800
C20 H20C 0.9800
C15 C21 1.526(2)
C15 H15 1.0000
C21 C22 1.511(2)
C21 H21A 0.9900
C21 H21B 0.9900
C22 H22A 0.9800
C22 H22B 0.9800
C22 H22C 0.9800
C7S C1S 1.492(3)
C7S H7S1 0.9800
C7S H7S2 0.9800
C7S H7S3 0.9800
C1S C6S 1.386(4)
C1S C2S 1.391(4)
C2S C3S 1.373(4)
C2S H2S 0.9500
C3S C4S 1.376(5)
C3S H3S 0.9500
C4S C5S 1.380(4)
C4S H4S 0.9500
C5S C6S 1.379(4)
C5S H5S 0.9500
C6S H6S 0.9500
C7T C1T 1.468(15)
C7T H7T1 0.9800
C7T H7T2 0.9800
C7T H7T3 0.9800
C1T C2T 1.3900
C1T C6T 1.3900
C2T C3T 1.3900
C2T H2T 0.9500
C3T C4T 1.3900
C3T H3T 0.9500
C4T C5T 1.3900
C4T H4T 0.9500
C5T C6T 1.3900
C5T H5T 0.9500
C6T H6T 0.9500

loop_
_geom_hbond_atom_site_label_D
_geom_hbond_atom_site_label_H
_geom_hbond_atom_site_label_A
_geom_hbond_distance_DH
_geom_hbond_distance_HA
_geom_hbond_distance_DA
_geom_hbond_angle_DHA
_geom_hbond_site_symmetry_A
N4 H4N O10 0.905(13) 2.235(16) 2.7482(16) 115.4(13) .
N4 H4N O6 0.905(13) 2.446(16) 3.1346(16) 133.0(14) 2_666
O10 H10O O1 0.842(14) 2.004(14) 2.8412(15) 172.8(17) 1_655
O11 H11O O3 0.841(14) 2.176(15) 2.9839(15) 161.2(18) 2_665
